data_7221586
loop_
_publ_author_name
'Yang, Jie'
'Zhang, Liangliang'
'wang, xiao qing'
'Wang, Rongming'
'Dai, Fangna'
'Sun, Daofeng'

_publ_section_title
;
 Fluorescent Selectivity for Small Molecules of Three Zn-MOFs with
 different Topologies Based on a Tetracarboxylate Ligand
;
_journal_name_full 'RSC Adv.'
_journal_paper_doi 10.1039/C5RA10391F
_journal_year 2015
_chemical_absolute_configuration ad
_chemical_formula_moiety 'C31 H31 N3 O11 Zn2'
_chemical_formula_sum 'C31 H31 N3 O11 Zn2'
_chemical_formula_weight 752.33
_chemical_name_systematic
;
 ? 
;
_space_group_crystal_system orthorhombic
_space_group_IT_number 33
_space_group_name_Hall 'P 2c -2n'
_space_group_name_H-M_alt 'P n a 21'
_symmetry_space_group_name_Hall 'P 2c -2n'
_symmetry_space_group_name_H-M 'P n a 21'
_atom_sites_solution_hydrogens geom
_atom_sites_solution_primary direct
_atom_sites_solution_secondary difmap
_audit_creation_date 2014-11-21
_audit_creation_method
;
  Olex2 1.2
  (compiled Apr 23 2013 17:59:47, GUI svn.r4466)
;
_audit_update_record
;
2015-01-06 deposited with the CCDC.
2015-07-15 downloaded from the CCDC.
;
_cell_angle_alpha 90.00
_cell_angle_beta 90.00
_cell_angle_gamma 90.00
_cell_formula_units_Z 4
_cell_length_a 18.416(5)
_cell_length_b 10.154(3)
_cell_length_c 27.010(8)
_cell_measurement_temperature 293(2)
_cell_volume 5051(3)
_computing_molecular_graphics
;
O. V. Dolomanov, L. J. Bourhis, R. J. Gildea, J. A. K. Howard and H. Puschmann,
OLEX2: a complete structure solution, refinement and analysis program.
J. Appl. Cryst. (2009). 42, 339-341.
;
_computing_publication_material
;
O. V. Dolomanov, L. J. Bourhis, R. J. Gildea, J. A. K. Howard and H. Puschmann,
OLEX2: a complete structure solution, refinement and analysis program.
J. Appl. Cryst. (2009). 42, 339-341.
;
_computing_structure_refinement 'XL (Sheldrick, 2008)'
_computing_structure_solution 'SHELXS-97 (Sheldrick, 1990)'
_diffrn_ambient_temperature 293(2)
_diffrn_measured_fraction_theta_full 0.998
_diffrn_measured_fraction_theta_max 0.998
_diffrn_radiation_monochromator graphite
_diffrn_radiation_type MoK\a
_diffrn_radiation_wavelength 0.71073
_diffrn_reflns_av_R_equivalents 0.0584
_diffrn_reflns_av_unetI/netI 0.0788
_diffrn_reflns_limit_h_max 21
_diffrn_reflns_limit_h_min -9
_diffrn_reflns_limit_k_max 11
_diffrn_reflns_limit_k_min -12
_diffrn_reflns_limit_l_max 32
_diffrn_reflns_limit_l_min -31
_diffrn_reflns_number 22282
_diffrn_reflns_theta_full 25.00
_diffrn_reflns_theta_max 25.00
_diffrn_reflns_theta_min 1.51
_diffrn_source 'fine-focus sealed tube'
_exptl_absorpt_coefficient_mu 0.991
_exptl_crystal_colour yellow
_exptl_crystal_colour_primary yellow
_exptl_crystal_density_diffrn 0.989
_exptl_crystal_density_method 'not measured'
_exptl_crystal_description block
_exptl_crystal_F_000 1544
_exptl_crystal_size_max 0.12
_exptl_crystal_size_mid 0.12
_exptl_crystal_size_min 0.12
_platon_squeeze_details
;
;
_refine_diff_density_max 0.789
_refine_diff_density_min -0.469
_refine_diff_density_rms 0.098
_refine_ls_abs_structure_details 'Flack H D (1983), Acta Cryst. A39, 876-881'
_refine_ls_abs_structure_Flack 0.676(17)
_refine_ls_extinction_method none
_refine_ls_goodness_of_fit_ref 0.968
_refine_ls_hydrogen_treatment mixed
_refine_ls_matrix_type full
_refine_ls_number_parameters 430
_refine_ls_number_reflns 8783
_refine_ls_number_restraints 1
_refine_ls_restrained_S_all 0.968
_refine_ls_R_factor_all 0.0753
_refine_ls_R_factor_gt 0.0606
_refine_ls_shift/su_max 0.000
_refine_ls_shift/su_mean 0.000
_refine_ls_structure_factor_coef Fsqd
_refine_ls_weighting_details 'calc w=1/[\s^2^(Fo^2^)+(0.0984P)^2^+0.0000P] where P=(Fo^2^+2Fc^2^)/3'
_refine_ls_weighting_scheme calc
_refine_ls_wR_factor_gt 0.1502
_refine_ls_wR_factor_ref 0.1584
_reflns_number_gt 6756
_reflns_number_total 8783
_reflns_threshold_expression >2sigma(I)
_cod_data_source_file c5ra10391f2.cif
_cod_data_source_block p
_cod_original_cell_volume 5051(2)
_cod_database_code 7221586
_olex2_refinement_description
;
1. Fixed Uiso
 At 1.2 times of:
  All C(H) groups
 At 1.5 times of:
  All C(H,H,H) groups
2.a Aromatic/amide H refined with riding coordinates:
 C18(H18), C20(H20), C16(H16), C10(H10), C11(H11), C13(H13), C4(H4), C14(H14),
 C8(H8), C29(H29), C23(H23), C6(H6), C26(H26)
2.b Idealised Me refined as rotating group:
 C25(H25a,H25b,H25c), C24(H24a,H24b,H24c), C28(H28a,H28b,H28c), C31(H31a,H31b,
 H31c), C27(H27a,H27b,H27c), C30(H30a,H30b,H30c)
;
_olex2_submission_special_instructions 'No special instructions were received'

loop_
_space_group_symop_id
_space_group_symop_operation_xyz
1 'x, y, z'
2 '-x, -y, z+1/2'
3 '-x+1/2, y+1/2, z+1/2'
4 'x+1/2, -y+1/2, z'

loop_
_atom_site_label
_atom_site_type_symbol
_atom_site_fract_x
_atom_site_fract_y
_atom_site_fract_z
_atom_site_U_iso_or_equiv
_atom_site_adp_type
_atom_site_occupancy
_atom_site_calc_flag
_atom_site_refinement_flags_posn
Zn2 Zn 0.82834(3) 0.68796(6) -0.03248(2) 0.02610(17) Uani 1 d .
Zn1 Zn 0.68785(3) 0.99096(6) 0.56630(3) 0.02975(18) Uani 1 d .
O4 O 0.5870(2) 1.0778(4) 0.56578(18) 0.0432(10) Uani 1 d .
O2 O 0.6978(3) 1.0812(5) 0.63517(17) 0.0490(13) Uani 1 d .
O7 O 0.5694(2) 1.1885(4) 0.49415(17) 0.0412(11) Uani 1 d .
O9 O 0.7649(2) 0.6554(4) 0.02915(15) 0.0291(9) Uani 1 d .
O6 O 0.6688(2) 1.0211(4) 0.42999(17) 0.0365(11) Uani 1 d .
O1 O 0.6394(3) 0.8139(4) 0.59676(17) 0.0473(12) Uani 1 d .
O11 O 0.8411(3) 0.8181(4) -0.08967(17) 0.0375(11) Uani 1 d .
O8 O 0.6796(3) 0.4112(4) 0.48237(16) 0.0389(12) Uani 1 d .
O3 O 0.7881(3) 0.8968(5) 0.57767(19) 0.0515(13) Uani 1 d .
C18 C 0.5748(3) 0.7564(6) 0.0248(2) 0.0299(13) Uani 1 d .
H18 H 0.5680 0.7589 -0.0093 0.036 Uiso 1 calc R
O5 O 0.6774(3) 0.8933(4) 0.49809(16) 0.0389(12) Uani 1 d .
O10 O 0.6974(2) 0.7084(4) -0.03483(19) 0.0437(11) Uani 1 d .
C20 C 0.5295(3) 0.7864(6) 0.1079(2) 0.0281(13) Uani 1 d .
H20 H 0.4932 0.8137 0.1296 0.034 Uiso 1 calc R
C16 C 0.6489(3) 0.7008(6) 0.0964(2) 0.0321(15) Uani 1 d .
H16 H 0.6924 0.6674 0.1087 0.039 Uiso 1 calc R
C10 C 0.6596(3) 0.6103(6) 0.2529(2) 0.0354(15) Uani 1 d .
H10 H 0.6898 0.5438 0.2645 0.042 Uiso 1 calc R
C12 C 0.6059(3) 0.7188(6) 0.1827(2) 0.0343(15) Uani 1 d .
C22 C 0.5512(3) 1.1492(6) 0.5385(2) 0.0285(13) Uani 1 d .
C11 C 0.6429(4) 0.6178(6) 0.2014(2) 0.0365(15) Uani 1 d .
H11 H 0.6582 0.5506 0.1804 0.044 Uiso 1 calc R
C15 C 0.5952(3) 0.7358(6) 0.1279(2) 0.0288(13) Uani 1 d .
C13 C 0.5775(3) 0.8162(6) 0.2157(2) 0.0324(14) Uani 1 d .
H13 H 0.5515 0.8879 0.2038 0.039 Uiso 1 calc R
C17 C 0.6388(3) 0.7152(6) 0.0443(2) 0.0255(13) Uani 1 d .
C9 C 0.6319(4) 0.6988(6) 0.2846(2) 0.0350(15) Uani 1 d .
C4 C 0.6690(3) 0.6649(7) 0.4420(2) 0.0330(15) Uani 1 d .
H4 H 0.6787 0.6577 0.4757 0.040 Uiso 1 calc R
C2 C 0.6706(3) 0.9108(6) 0.4531(2) 0.0293(14) Uani 1 d .
C5 C 0.6609(3) 0.5498(6) 0.4131(2) 0.0308(14) Uani 1 d .
C14 C 0.5899(4) 0.8010(6) 0.2660(2) 0.0351(15) Uani 1 d .
H14 H 0.5694 0.8611 0.2879 0.042 Uiso 1 calc R
C8 C 0.6506(3) 0.8005(6) 0.3689(2) 0.0286(13) Uani 1 d .
H8 H 0.6462 0.8833 0.3545 0.034 Uiso 1 calc R
C21 C 0.7044(4) 0.6879(6) 0.0105(2) 0.0296(13) Uani 1 d .
C7 C 0.6456(3) 0.6864(6) 0.3401(2) 0.0327(14) Uani 1 d .
C3 C 0.6625(3) 0.7877(5) 0.4207(2) 0.0289(14) Uani 1 d .
C29 C 0.6634(5) 1.0711(11) 0.6733(4) 0.068(3) Uani 1 d .
H29 H 0.6400 0.9909 0.6781 0.082 Uiso 1 calc R
N1 N 0.8377(4) 0.6993(7) 0.5885(3) 0.067(2) Uani 1 d .
C23 C 0.7911(5) 0.7739(7) 0.5696(3) 0.0558(19) Uani 1 d .
H23 H 0.7567 0.7370 0.5486 0.067 Uiso 1 calc R
C19 C 0.5176(3) 0.7964(5) 0.0579(2) 0.0313(14) Uani 1 d .
C6 C 0.6520(3) 0.5638(6) 0.3627(2) 0.0314(14) Uani 1 d .
H6 H 0.6502 0.4886 0.3431 0.038 Uiso 1 calc R
N3 N 0.6551(4) 1.1565(10) 0.7080(3) 0.084(3) Uani 1 d .
C1 C 0.6683(4) 0.4199(7) 0.4362(3) 0.0377(16) Uani 1 d .
C25 C 0.8421(7) 0.5516(9) 0.5729(5) 0.120(4) Uani 1 d .
H25A H 0.8074 0.5347 0.5471 0.180 Uiso 1 calc GR
H25B H 0.8315 0.4969 0.6009 0.180 Uiso 1 calc GR
H25C H 0.8901 0.5324 0.5610 0.180 Uiso 1 calc GR
C24 C 0.8906(7) 0.7331(11) 0.6234(7) 0.133(6) Uani 1 d .
H24A H 0.9352 0.7539 0.6067 0.200 Uiso 1 calc GR
H24B H 0.8983 0.6604 0.6454 0.200 Uiso 1 calc GR
H24C H 0.8746 0.8083 0.6419 0.200 Uiso 1 calc GR
N2 N 0.5796(4) 0.6278(7) 0.5726(3) 0.0688(19) Uani 1 d .
C26 C 0.5911(4) 0.7586(7) 0.5728(3) 0.0460(17) Uani 1 d .
H26 H 0.5606 0.8109 0.5537 0.055 Uiso 1 calc R
C28 C 0.5191(8) 0.5711(11) 0.5436(4) 0.126(5) Uani 1 d .
H28A H 0.4900 0.5162 0.5646 0.189 Uiso 1 calc GR
H28B H 0.5383 0.5194 0.5169 0.189 Uiso 1 calc GR
H28C H 0.4897 0.6409 0.5304 0.189 Uiso 1 calc GR
C31 C 0.6884(9) 1.2941(12) 0.6968(6) 0.137(6) Uani 1 d .
H31A H 0.7227 1.2866 0.6702 0.205 Uiso 1 calc GR
H31B H 0.7125 1.3267 0.7258 0.205 Uiso 1 calc GR
H31C H 0.6504 1.3541 0.6875 0.205 Uiso 1 calc GR
C27 C 0.6252(7) 0.5309(11) 0.5984(4) 0.097(4) Uani 1 d .
H27A H 0.6534 0.4827 0.5746 0.146 Uiso 1 calc GR
H27B H 0.5948 0.4710 0.6165 0.146 Uiso 1 calc GR
H27C H 0.6571 0.5756 0.6209 0.146 Uiso 1 calc GR
C30 C 0.6191(7) 1.137(3) 0.7518(4) 0.208(11) Uani 1 d .
H30A H 0.5897 1.0590 0.7493 0.312 Uiso 1 calc GR
H30B H 0.5888 1.2113 0.7587 0.312 Uiso 1 calc GR
H30C H 0.6538 1.1260 0.7780 0.312 Uiso 1 calc GR

loop_
_atom_site_aniso_label
_atom_site_aniso_U_11
_atom_site_aniso_U_22
_atom_site_aniso_U_33
_atom_site_aniso_U_23
_atom_site_aniso_U_13
_atom_site_aniso_U_12
Zn2 0.0352(3) 0.0192(3) 0.0238(3) 0.0031(3) 0.0020(3) 0.0001(3)
Zn1 0.0370(3) 0.0266(4) 0.0257(3) 0.0036(3) -0.0031(3) 0.0019(3)
O4 0.042(2) 0.049(3) 0.038(2) 0.013(3) 0.003(2) 0.004(2)
O2 0.058(3) 0.064(4) 0.025(3) -0.008(2) -0.002(2) -0.007(3)
O7 0.044(3) 0.042(3) 0.038(3) 0.008(2) 0.007(2) 0.006(2)
O9 0.033(2) 0.020(2) 0.034(2) -0.0003(18) 0.0008(19) 0.0017(17)
O6 0.052(3) 0.025(3) 0.033(2) -0.004(2) -0.002(2) -0.0063(19)
O1 0.073(3) 0.033(3) 0.036(3) 0.010(2) -0.003(3) -0.010(3)
O11 0.055(3) 0.024(2) 0.034(2) 0.003(2) -0.007(2) 0.000(2)
O8 0.063(3) 0.021(2) 0.032(3) 0.0070(19) -0.003(2) 0.004(2)
O3 0.051(3) 0.040(3) 0.063(4) 0.004(2) -0.002(2) 0.005(2)
C18 0.039(4) 0.029(3) 0.021(3) 0.000(3) 0.004(3) -0.002(3)
O5 0.069(3) 0.020(2) 0.028(3) -0.0017(18) -0.007(2) -0.005(2)
O10 0.055(3) 0.048(3) 0.028(2) 0.002(2) 0.003(3) 0.006(2)
C20 0.037(3) 0.024(3) 0.023(3) -0.001(2) 0.005(3) 0.002(3)
C16 0.032(3) 0.031(4) 0.033(4) 0.005(3) -0.006(3) 0.000(3)
C10 0.045(4) 0.031(4) 0.030(3) 0.002(3) 0.005(3) 0.009(3)
C12 0.040(4) 0.037(4) 0.027(3) 0.002(3) -0.001(3) 0.004(3)
C22 0.025(3) 0.031(3) 0.029(3) 0.001(3) 0.004(3) -0.002(3)
C11 0.048(4) 0.036(4) 0.026(3) 0.000(3) 0.009(3) 0.009(3)
C15 0.039(3) 0.030(3) 0.018(3) -0.001(2) 0.000(3) 0.006(3)
C13 0.049(4) 0.021(3) 0.028(3) 0.005(3) -0.009(3) 0.010(3)
C17 0.034(3) 0.022(3) 0.020(3) -0.002(2) 0.008(2) 0.002(3)
C9 0.054(4) 0.019(3) 0.032(3) 0.004(3) -0.006(3) -0.010(3)
C4 0.041(4) 0.035(4) 0.023(3) 0.002(3) -0.004(3) 0.006(3)
C2 0.048(4) 0.019(3) 0.021(3) -0.001(2) -0.008(3) -0.007(3)
C5 0.040(3) 0.021(3) 0.031(3) 0.002(3) 0.001(3) 0.014(3)
C14 0.048(4) 0.029(3) 0.029(3) -0.011(3) 0.002(3) 0.010(3)
C8 0.038(3) 0.019(3) 0.029(3) 0.000(3) -0.001(3) 0.000(3)
C21 0.047(4) 0.021(3) 0.021(3) 0.001(2) -0.003(3) -0.002(3)
C7 0.039(3) 0.034(4) 0.025(3) 0.014(3) -0.007(3) -0.005(3)
C3 0.048(4) 0.014(3) 0.025(3) 0.002(2) 0.001(3) -0.007(3)
C29 0.050(5) 0.095(7) 0.059(6) 0.016(6) -0.012(5) -0.016(5)
N1 0.064(4) 0.055(5) 0.083(5) 0.022(4) 0.008(4) 0.033(4)
C23 0.081(5) 0.040(4) 0.047(4) 0.002(4) 0.019(5) 0.016(4)
C19 0.032(3) 0.026(3) 0.035(4) -0.007(3) 0.001(3) -0.006(2)
C6 0.045(4) 0.018(3) 0.031(3) -0.011(3) 0.006(3) 0.003(3)
N3 0.076(5) 0.127(8) 0.049(5) -0.024(5) -0.005(4) 0.035(5)
C1 0.054(4) 0.022(4) 0.037(4) 0.007(3) 0.012(3) 0.001(3)
C25 0.188(12) 0.034(5) 0.139(11) 0.009(7) -0.020(11) 0.032(6)
C24 0.094(9) 0.047(6) 0.258(19) -0.002(9) -0.013(11) 0.015(6)
N2 0.095(5) 0.057(4) 0.055(4) 0.001(4) -0.009(4) -0.008(4)
C26 0.059(4) 0.035(4) 0.044(4) 0.009(3) 0.001(4) -0.010(3)
C28 0.210(14) 0.087(8) 0.081(8) 0.024(6) -0.042(8) -0.103(9)
C31 0.202(17) 0.058(8) 0.150(14) -0.014(8) 0.014(11) -0.052(9)
C27 0.111(9) 0.086(8) 0.094(8) 0.030(6) -0.013(7) -0.009(7)
C30 0.085(9) 0.49(4) 0.051(7) -0.016(13) 0.014(6) 0.019(14)

loop_
_atom_type_symbol
_atom_type_description
_atom_type_scat_dispersion_real
_atom_type_scat_dispersion_imag
_atom_type_scat_source
C C 0.0033 0.0016 'International Tables Vol C Tables 4.2.6.8 and 6.1.1.4'
H H 0.0000 0.0000 'International Tables Vol C Tables 4.2.6.8 and 6.1.1.4'
N N 0.0061 0.0033 'International Tables Vol C Tables 4.2.6.8 and 6.1.1.4'
O O 0.0106 0.0060 'International Tables Vol C Tables 4.2.6.8 and 6.1.1.4'
Zn Zn 0.2839 1.4301 'International Tables Vol C Tables 4.2.6.8 and 6.1.1.4'

loop_
_geom_angle_atom_site_label_1
_geom_angle_atom_site_label_2
_geom_angle_atom_site_label_3
_geom_angle
_geom_angle_site_symmetry_1
_geom_angle_site_symmetry_3
O7 Zn2 O9 104.00(17) 3_644 .
O7 Zn2 O11 99.24(18) 3_644 .
O7 Zn2 O8 89.68(18) 3_644 3_654
O7 Zn2 O10 159.97(18) 3_644 .
O7 Zn2 C21 132.1(2) 3_644 .
O7 Zn2 C1 95.5(2) 3_644 3_654
O9 Zn2 O8 88.92(15) . 3_654
O9 Zn2 O10 57.99(16) . .
O9 Zn2 C21 29.34(17) . .
O9 Zn2 C1 116.0(2) . 3_654
O6 Zn2 O7 99.23(19) 3_644 3_644
O6 Zn2 O9 106.98(17) 3_644 .
O6 Zn2 O11 99.43(19) 3_644 .
O6 Zn2 O8 159.08(17) 3_644 3_654
O6 Zn2 O10 94.97(17) 3_644 .
O6 Zn2 C21 104.85(19) 3_644 .
O6 Zn2 C1 129.3(2) 3_644 3_654
O11 Zn2 O9 141.10(17) . .
O11 Zn2 O8 60.25(16) . 3_654
O11 Zn2 O10 92.24(17) . .
O11 Zn2 C21 116.37(19) . .
O11 Zn2 C1 30.0(2) . 3_654
O8 Zn2 O10 81.80(16) 3_654 .
O8 Zn2 C21 82.22(17) 3_654 .
O8 Zn2 C1 30.22(19) 3_654 3_654
O10 Zn2 C21 28.84(18) . .
O10 Zn2 C1 86.29(19) . 3_654
C1 Zn2 C21 100.1(2) 3_654 .
O4 Zn1 O2 84.0(2) . .
O4 Zn1 O9 91.70(16) . 3_655
O4 Zn1 O1 89.23(19) . .
O4 Zn1 O3 171.7(2) . .
O4 Zn1 O5 96.5(2) . .
O2 Zn1 O9 92.28(19) . 3_655
O2 Zn1 O1 93.6(2) . .
O2 Zn1 O3 89.6(2) . .
O2 Zn1 O5 177.9(2) . .
O9 Zn1 O1 174.14(18) 3_655 .
O3 Zn1 O9 93.81(17) . 3_655
O3 Zn1 O1 85.9(2) . .
O3 Zn1 O5 89.65(19) . .
O5 Zn1 O9 89.67(16) . 3_655
O5 Zn1 O1 84.47(18) . .
C22 O4 Zn1 138.0(4) . .
C29 O2 Zn1 132.5(6) . .
C22 O7 Zn2 124.5(4) . 3_655
Zn2 O9 Zn1 105.90(17) . 3_644
C21 O9 Zn2 97.8(4) . .
C21 O9 Zn1 138.6(4) . 3_644
C2 O6 Zn2 119.9(4) . 3_655
C26 O1 Zn1 118.4(4) . .
C1 O11 Zn2 95.5(4) 3_654 .
C1 O8 Zn2 83.5(4) . 3_645
C23 O3 Zn1 117.5(5) . .
C17 C18 C19 118.9(5) . .
C2 O5 Zn1 143.6(5) . .
C21 O10 Zn2 81.7(4) . .
C19 C20 C15 122.4(5) . .
C15 C16 C17 119.9(6) . .
C9 C10 C11 120.4(6) . .
C11 C12 C15 122.0(6) . .
C11 C12 C13 118.8(6) . .
C13 C12 C15 119.2(5) . .
O4 C22 O7 126.4(5) . .
O4 C22 C19 118.0(5) . 2_675
O7 C22 C19 115.5(5) . 2_675
C12 C11 C10 121.4(6) . .
C20 C15 C12 121.8(5) . .
C16 C15 C20 118.6(5) . .
C16 C15 C12 119.6(5) . .
C14 C13 C12 118.3(5) . .
C18 C17 C16 121.8(5) . .
C18 C17 C21 120.5(5) . .
C16 C17 C21 117.6(6) . .
C10 C9 C14 118.7(6) . .
C10 C9 C7 120.7(6) . .
C14 C9 C7 120.6(6) . .
C3 C4 C5 120.5(6) . .
O6 C2 C3 115.6(5) . .
O5 C2 O6 127.4(6) . .
O5 C2 C3 117.0(6) . .
C4 C5 C1 119.9(6) . .
C6 C5 C4 118.2(6) . .
C6 C5 C1 121.7(6) . .
C13 C14 C9 122.0(6) . .
C7 C8 C3 118.8(5) . .
O9 C21 Zn2 52.9(3) . .
O9 C21 C17 120.1(5) . .
O10 C21 Zn2 69.4(3) . .
O10 C21 O9 121.7(6) . .
O10 C21 C17 118.0(6) . .
C17 C21 Zn2 165.6(4) . .
C8 C7 C9 119.3(5) . .
C6 C7 C9 121.2(5) . .
C6 C7 C8 119.5(5) . .
C4 C3 C2 119.4(5) . .
C4 C3 C8 120.4(5) . .
C8 C3 C2 120.1(5) . .
O2 C29 N3 128.6(10) . .
C23 N1 C25 120.5(9) . .
C23 N1 C24 127.1(9) . .
C24 N1 C25 112.4(8) . .
N1 C23 O3 123.8(9) . .
C18 C19 C22 120.8(6) . 2_674
C20 C19 C18 118.2(6) . .
C20 C19 C22 120.9(5) . 2_674
C5 C6 C7 122.4(6) . .
C29 N3 C31 114.6(10) . .
C29 N3 C30 126.0(15) . .
C30 N3 C31 119.4(14) . .
O11 C1 Zn2 54.5(3) 3_645 3_645
O11 C1 O8 120.7(6) 3_645 .
O11 C1 C5 119.3(6) 3_645 .
O8 C1 Zn2 66.3(4) . 3_645
O8 C1 C5 119.8(7) . .
C5 C1 Zn2 173.2(5) . 3_645
C26 N2 C28 120.4(8) . .
C26 N2 C27 124.7(8) . .
C27 N2 C28 114.9(8) . .
O1 C26 N2 124.5(7) . .

loop_
_geom_bond_atom_site_label_1
_geom_bond_atom_site_label_2
_geom_bond_distance
_geom_bond_site_symmetry_2
Zn2 O7 2.016(4) 3_644
Zn2 O9 2.061(4) .
Zn2 O6 1.975(4) 3_644
Zn2 O11 2.046(4) .
Zn2 O8 2.306(5) 3_654
Zn2 O10 2.422(4) .
Zn2 C21 2.560(7) .
Zn2 C1 2.503(7) 3_654
Zn1 O4 2.055(4) .
Zn1 O2 2.082(5) .
Zn1 O9 2.134(4) 3_655
Zn1 O1 2.170(5) .
Zn1 O3 2.101(5) .
Zn1 O5 2.101(4) .
O4 C22 1.226(7) .
O2 C29 1.213(10) .
O7 Zn2 2.016(4) 3_655
O7 C22 1.307(7) .
O9 Zn1 2.134(4) 3_644
O9 C21 1.266(7) .
O6 Zn2 1.975(4) 3_655
O6 C2 1.282(8) .
O1 C26 1.234(8) .
O11 C1 1.259(8) 3_654
O8 Zn2 2.306(5) 3_645
O8 C1 1.268(8) .
O3 C23 1.268(8) .
C18 C17 1.356(8) .
C18 C19 1.440(8) .
O5 C2 1.235(7) .
O10 C21 1.248(8) .
C20 C15 1.422(8) .
C20 C19 1.372(8) .
C16 C15 1.352(8) .
C16 C17 1.428(8) .
C10 C11 1.426(8) .
C10 C9 1.342(9) .
C12 C11 1.331(9) .
C12 C15 1.502(8) .
C12 C13 1.432(9) .
C22 C19 1.479(8) 2_675
C13 C14 1.384(9) .
C17 C21 1.540(9) .
C9 C14 1.389(9) .
C9 C7 1.525(9) .
C4 C5 1.414(9) .
C4 C3 1.378(9) .
C2 C3 1.533(8) .
C5 C6 1.377(9) .
C5 C1 1.466(9) .
C8 C7 1.399(9) .
C8 C3 1.422(8) .
C7 C6 1.391(8) .
C29 N3 1.287(13) .
N1 C23 1.252(10) .
N1 C25 1.560(12) .
N1 C24 1.398(15) .
C19 C22 1.479(8) 2_674
N3 C31 1.556(15) .
N3 C30 1.369(14) .
C1 Zn2 2.503(7) 3_645
C1 O11 1.259(8) 3_645
N2 C26 1.345(10) .
N2 C28 1.478(12) .
N2 C27 1.470(12) .

loop_
_platon_squeeze_void_nr
_platon_squeeze_void_average_x
_platon_squeeze_void_average_y
_platon_squeeze_void_average_z
_platon_squeeze_void_volume
_platon_squeeze_void_count_electrons
_platon_squeeze_void_content
1 0.016 0.180 0.325 1103 446 ' '
2 -0.047 -0.199 0.825 1103 446 ' '
